data_2235574
loop_
_publ_author_name
'Yousuf, Sammer'
'Younas, Syed M.'
'Ambreen, Nida'
'Khan, Khalid M.'
'Miana, Ghulam A.'

_publ_section_title
;
 3,5a,9-Trimethyl-8-(2-phenylhydrazin-1-ylidene)-4,5,5a,9b-tetrahydro-3a<i>H</i>,8<i>H</i>-naphtho[1,2-<i>b</i>]furan-2(3<i>H</i>)-one
;
_journal_coeditor_code PV2547
_journal_issue 7
_journal_name_full 'Acta Crystallographica Section E'
_journal_page_first o2112
_journal_paper_doi 10.1107/S1600536812023847
_journal_volume 68
_journal_year 2012
_chemical_formula_iupac 'C21 H24 N2 O2'
_chemical_formula_moiety 'C21 H24 N2 O2'
_chemical_formula_sum 'C21 H24 N2 O2'
_chemical_formula_weight 336.42
_chemical_name_systematic
;
3,5a,9-Trimethyl-8-(2-phenylhydrazin-1-ylidene)-4,5,5a,9b-
tetrahydro-3a<i>H</i>,8<i>H</i>-naphtho[1,2-<i>b</i>]furan-2(3<i>H</i>)-one
;
_space_group_IT_number 19
_symmetry_cell_setting orthorhombic
_symmetry_space_group_name_Hall 'P 2ac 2ab'
_symmetry_space_group_name_H-M 'P 21 21 21'
_atom_sites_solution_hydrogens geom
_atom_sites_solution_primary direct
_atom_sites_solution_secondary difmap
_audit_creation_method SHELXL-97
_cell_angle_alpha 90.00
_cell_angle_beta 90.00
_cell_angle_gamma 90.00
_cell_formula_units_Z 4
_cell_length_a 10.5104(12)
_cell_length_b 11.5726(14)
_cell_length_c 15.4401(18)
_cell_measurement_reflns_used 1104
_cell_measurement_temperature 273(2)
_cell_measurement_theta_max 18.12
_cell_measurement_theta_min 2.20
_cell_volume 1878.0(4)
_computing_cell_refinement 'SAINT (Bruker, 2000)'
_computing_data_collection 'SMART (Bruker, 2000)'
_computing_data_reduction 'SAINT (Bruker, 2000)'
_computing_molecular_graphics 'SHELXTL (Sheldrick, 2008)'
_computing_publication_material
;
SHELXTL (Sheldrick, 2008), PARST (Nardelli, 1995) and PLATON
(Spek, 2009)
;
_computing_structure_refinement 'SHELXL97 (Sheldrick, 2008)'
_computing_structure_solution 'SHELXS97 (Sheldrick, 2008)'
_diffrn_ambient_temperature 273(2)
_diffrn_measured_fraction_theta_full 1.000
_diffrn_measured_fraction_theta_max 1.000
_diffrn_measurement_device_type
;
Bruker SMART APEX CCD area-detector diffractometer
;
_diffrn_measurement_method '\w scan'
_diffrn_radiation_monochromator graphite
_diffrn_radiation_source 'fine-focus sealed tube'
_diffrn_radiation_type MoK\a
_diffrn_radiation_wavelength 0.71073
_diffrn_reflns_av_R_equivalents 0.0559
_diffrn_reflns_av_sigmaI/netI 0.0397
_diffrn_reflns_limit_h_max 11
_diffrn_reflns_limit_h_min -12
_diffrn_reflns_limit_k_max 14
_diffrn_reflns_limit_k_min -14
_diffrn_reflns_limit_l_max 18
_diffrn_reflns_limit_l_min -18
_diffrn_reflns_number 11178
_diffrn_reflns_theta_full 25.50
_diffrn_reflns_theta_max 25.50
_diffrn_reflns_theta_min 2.20
_exptl_absorpt_coefficient_mu 0.077
_exptl_absorpt_correction_T_max 0.9916
_exptl_absorpt_correction_T_min 0.9692
_exptl_absorpt_correction_type multi-scan
_exptl_absorpt_process_details '(SADABS; Bruker, 2000)'
_exptl_crystal_colour yellow
_exptl_crystal_density_diffrn 1.190
_exptl_crystal_density_method 'not measured'
_exptl_crystal_description Block
_exptl_crystal_F_000 720
_exptl_crystal_size_max 0.41
_exptl_crystal_size_mid 0.12
_exptl_crystal_size_min 0.11
_refine_diff_density_max 0.115
_refine_diff_density_min -0.114
_refine_ls_abs_structure_details 'Flack (1983), 1491 Friedel pairs'
_refine_ls_abs_structure_Flack 0(10)
_refine_ls_extinction_method none
_refine_ls_goodness_of_fit_ref 1.036
_refine_ls_hydrogen_treatment constr
_refine_ls_matrix_type full
_refine_ls_number_parameters 229
_refine_ls_number_reflns 1999
_refine_ls_number_restraints 0
_refine_ls_restrained_S_all 1.036
_refine_ls_R_factor_all 0.0769
_refine_ls_R_factor_gt 0.0433
_refine_ls_shift/su_max 0.000
_refine_ls_shift/su_mean 0.000
_refine_ls_structure_factor_coef Fsqd
_refine_ls_weighting_details 'calc w=1/[\s^2^(Fo^2^)+(0.0404P)^2^+0.0789P] where P=(Fo^2^+2Fc^2^)/3'
_refine_ls_weighting_scheme calc
_refine_ls_wR_factor_gt 0.0853
_refine_ls_wR_factor_ref 0.0991
_reflns_number_gt 1370
_reflns_number_total 1999
_reflns_threshold_expression >2sigma(I)
_cod_data_source_file pv2547.cif
_cod_data_source_block I
_cod_database_code 2235574
_cod_database_fobs_code 2235574

loop_
_symmetry_equiv_pos_as_xyz
'x, y, z'
'-x+1/2, -y, z+1/2'
'x+1/2, -y+1/2, -z'
'-x, y+1/2, -z+1/2'

loop_
_atom_site_type_symbol
_atom_site_label
_atom_site_fract_x
_atom_site_fract_y
_atom_site_fract_z
_atom_site_U_iso_or_equiv
_atom_site_adp_type
_atom_site_calc_flag
_atom_site_refinement_flags
_atom_site_occupancy
_atom_site_symmetry_multiplicity
O O1 0.6908(2) 0.2836(2) 0.39485(19) 0.0860(9) Uani d . 1 1
O O2 0.4891(2) 0.31375(18) 0.35869(14) 0.0599(6) Uani d . 1 1
N N1 0.0266(2) 0.4301(2) 0.44717(16) 0.0536(7) Uani d . 1 1
N N2 -0.1011(3) 0.4328(2) 0.46280(17) 0.0604(8) Uani d . 1 1
H H2A -0.1513 0.3781 0.4430 0.073 Uiso d R 1 1
C C1 -0.2860(3) 0.5333(3) 0.5113(2) 0.0641(10) Uani d . 1 1
H H1B -0.3359 0.4719 0.4925 0.077 Uiso calc R 1 1
C C2 -0.3417(4) 0.6278(4) 0.5491(2) 0.0807(12) Uani d . 1 1
H H2B -0.4294 0.6290 0.5569 0.097 Uiso calc R 1 1
C C3 -0.2708(5) 0.7203(4) 0.5756(3) 0.0867(13) Uani d . 1 1
H H3A -0.3099 0.7843 0.6006 0.104 Uiso calc R 1 1
C C4 -0.1405(4) 0.7178(3) 0.5648(2) 0.0763(11) Uani d . 1 1
H H4A -0.0915 0.7804 0.5825 0.092 Uiso calc R 1 1
C C5 -0.0824(4) 0.6230(3) 0.52795(19) 0.0615(10) Uani d . 1 1
H H5A 0.0055 0.6219 0.5212 0.074 Uiso calc R 1 1
C C6 -0.1541(3) 0.5297(3) 0.50100(19) 0.0525(8) Uani d . 1 1
C C7 0.0722(3) 0.3454(3) 0.4016(2) 0.0514(8) Uani d . 1 1
C C8 -0.0011(3) 0.2516(3) 0.3661(3) 0.0810(12) Uani d . 1 1
H H8A -0.0833 0.2388 0.3862 0.097 Uiso calc R 1 1
C C9 0.0463(3) 0.1832(4) 0.3053(3) 0.0892(14) Uani d . 1 1
H H9A -0.0044 0.1232 0.2849 0.107 Uiso calc R 1 1
C C10 0.1765(3) 0.1967(3) 0.2675(2) 0.0590(9) Uani d . 1 1
C C11 0.2292(3) 0.0739(3) 0.2527(2) 0.0661(10) Uani d . 1 1
H H11A 0.2156 0.0288 0.3049 0.079 Uiso calc R 1 1
H H11B 0.1812 0.0377 0.2064 0.079 Uiso calc R 1 1
C C12 0.3705(3) 0.0699(3) 0.2297(2) 0.0677(10) Uani d . 1 1
H H12A 0.3996 -0.0096 0.2271 0.081 Uiso calc R 1 1
H H12B 0.3847 0.1055 0.1736 0.081 Uiso calc R 1 1
C C13 0.4414(3) 0.1346(3) 0.29870(19) 0.0468(8) Uani d . 1 1
H H13A 0.4208 0.0986 0.3544 0.056 Uiso calc R 1 1
C C14 0.5848(3) 0.1514(3) 0.2955(2) 0.0528(9) Uani d . 1 1
H H14A 0.6076 0.1756 0.2367 0.063 Uiso calc R 1 1
C C15 0.5995(3) 0.2533(3) 0.3539(2) 0.0585(9) Uani d . 1 1
C C16 0.3967(3) 0.2589(3) 0.30242(19) 0.0485(8) Uani d . 1 1
H H16A 0.4075 0.2919 0.2444 0.058 Uiso calc R 1 1
C C17 0.2590(3) 0.2721(3) 0.32667(19) 0.0462(8) Uani d . 1 1
C C18 0.2099(3) 0.3460(2) 0.3847(2) 0.0489(8) Uani d . 1 1
C C19 0.2862(3) 0.4331(3) 0.4352(2) 0.0676(10) Uani d . 1 1
H H19A 0.3618 0.4525 0.4036 0.101 Uiso calc R 1 1
H H19B 0.3092 0.4008 0.4903 0.101 Uiso calc R 1 1
H H19C 0.2361 0.5015 0.4440 0.101 Uiso calc R 1 1
C C20 0.1620(4) 0.2591(4) 0.1789(2) 0.0962(14) Uani d . 1 1
H H20A 0.1238 0.3335 0.1876 0.144 Uiso calc R 1 1
H H20B 0.1089 0.2137 0.1414 0.144 Uiso calc R 1 1
H H20C 0.2443 0.2685 0.1528 0.144 Uiso calc R 1 1
C C21 0.6686(3) 0.0503(3) 0.3200(3) 0.0778(11) Uani d . 1 1
H H21A 0.7553 0.0758 0.3243 0.117 Uiso calc R 1 1
H H21B 0.6622 -0.0086 0.2764 0.117 Uiso calc R 1 1
H H21C 0.6416 0.0196 0.3747 0.117 Uiso calc R 1 1

loop_
_atom_site_aniso_label
_atom_site_aniso_U_11
_atom_site_aniso_U_22
_atom_site_aniso_U_33
_atom_site_aniso_U_12
_atom_site_aniso_U_13
_atom_site_aniso_U_23
O1 0.0446(16) 0.0785(18) 0.135(2) -0.0044(14) -0.0081(16) -0.0317(17)
O2 0.0391(13) 0.0468(12) 0.0939(16) -0.0028(11) 0.0040(13) -0.0164(12)
N1 0.0413(17) 0.0588(16) 0.0606(16) 0.0050(14) 0.0022(14) -0.0076(15)
N2 0.0418(17) 0.0653(18) 0.0742(19) 0.0057(15) 0.0050(15) -0.0194(16)
C1 0.054(2) 0.071(2) 0.067(2) 0.0120(19) 0.0064(19) -0.007(2)
C2 0.065(3) 0.094(3) 0.083(3) 0.022(2) 0.011(2) -0.013(3)
C3 0.094(4) 0.082(3) 0.084(3) 0.030(3) 0.007(3) -0.022(2)
C4 0.090(3) 0.073(3) 0.065(2) 0.009(2) -0.004(2) -0.018(2)
C5 0.066(3) 0.068(2) 0.051(2) 0.008(2) -0.0021(18) -0.0071(18)
C6 0.053(2) 0.061(2) 0.0441(18) 0.0110(18) 0.0035(17) -0.0011(17)
C7 0.040(2) 0.052(2) 0.062(2) 0.0034(15) 0.0010(16) -0.0070(18)
C8 0.037(2) 0.078(3) 0.128(3) -0.003(2) 0.009(2) -0.039(3)
C9 0.042(2) 0.088(3) 0.138(4) -0.009(2) 0.000(2) -0.055(3)
C10 0.050(2) 0.061(2) 0.066(2) 0.0008(18) -0.0068(18) -0.0180(18)
C11 0.056(2) 0.067(2) 0.075(2) -0.0019(19) -0.0070(19) -0.0314(19)
C12 0.064(3) 0.067(2) 0.073(2) 0.0121(19) -0.005(2) -0.027(2)
C13 0.046(2) 0.0500(18) 0.0440(17) 0.0033(14) 0.0070(16) -0.0049(16)
C14 0.044(2) 0.057(2) 0.0566(19) 0.0050(16) 0.0108(17) -0.0030(17)
C15 0.038(2) 0.054(2) 0.084(2) -0.0033(18) 0.0100(19) -0.006(2)
C16 0.0470(19) 0.0466(18) 0.0518(17) 0.0021(15) 0.0030(16) 0.0021(17)
C17 0.0387(19) 0.0442(18) 0.0557(18) -0.0011(14) -0.0006(15) -0.0051(16)
C18 0.043(2) 0.0490(19) 0.0546(19) 0.0014(16) -0.0012(16) -0.0066(16)
C19 0.049(2) 0.069(2) 0.085(2) 0.0004(19) 0.004(2) -0.030(2)
C20 0.103(3) 0.100(3) 0.085(3) 0.018(3) -0.043(3) -0.016(3)
C21 0.065(2) 0.063(2) 0.105(3) 0.014(2) -0.007(2) -0.020(2)

loop_
_atom_type_symbol
_atom_type_description
_atom_type_scat_dispersion_real
_atom_type_scat_dispersion_imag
_atom_type_scat_source
C C 0.0033 0.0000 'International Tables Vol C Tables 4.2.6.8 and 6.1.1.4'
H H 0.0000 0.0000 'International Tables Vol C Tables 4.2.6.8 and 6.1.1.4'
N N 0.0061 0.0000 'International Tables Vol C Tables 4.2.6.8 and 6.1.1.4'
O O 0.0106 0.0000 'International Tables Vol C Tables 4.2.6.8 and 6.1.1.4'

loop_
_geom_angle_atom_site_label_1
_geom_angle_atom_site_label_2
_geom_angle_atom_site_label_3
_geom_angle
C15 O2 C16 108.3(2)
C7 N1 N2 118.4(3)
N1 N2 C6 119.3(3)
N1 N2 H2A 120.9
C6 N2 H2A 119.4
C2 C1 C6 119.8(4)
C2 C1 H1B 120.1
C6 C1 H1B 120.1
C3 C2 C1 121.3(4)
C3 C2 H2B 119.4
C1 C2 H2B 119.4
C2 C3 C4 119.2(4)
C2 C3 H3A 120.4
C4 C3 H3A 120.4
C5 C4 C3 120.5(4)
C5 C4 H4A 119.8
C3 C4 H4A 119.8
C4 C5 C6 120.3(4)
C4 C5 H5A 119.8
C6 C5 H5A 119.8
C5 C6 N2 122.9(3)
C5 C6 C1 119.0(3)
N2 C6 C1 118.1(3)
N1 C7 C8 125.3(3)
N1 C7 C18 117.1(3)
C8 C7 C18 117.6(3)
C9 C8 C7 121.2(3)
C9 C8 H8A 119.4
C7 C8 H8A 119.4
C8 C9 C10 123.9(4)
C8 C9 H9A 118.0
C10 C9 H9A 118.0
C9 C10 C17 110.2(3)
C9 C10 C11 106.8(3)
C17 C10 C11 114.2(3)
C9 C10 C20 107.6(3)
C17 C10 C20 108.4(3)
C11 C10 C20 109.4(3)
C12 C11 C10 114.3(3)
C12 C11 H11A 108.7
C10 C11 H11A 108.7
C12 C11 H11B 108.7
C10 C11 H11B 108.7
H11A C11 H11B 107.6
C13 C12 C11 107.6(3)
C13 C12 H12A 110.2
C11 C12 H12A 110.2
C13 C12 H12B 110.2
C11 C12 H12B 110.2
H12A C12 H12B 108.5
C12 C13 C16 110.3(3)
C12 C13 C14 122.2(3)
C16 C13 C14 100.8(2)
C12 C13 H13A 107.6
C16 C13 H13A 107.6
C14 C13 H13A 107.6
C15 C14 C21 113.5(3)
C15 C14 C13 100.6(3)
C21 C14 C13 118.1(3)
C15 C14 H14A 108.0
C21 C14 H14A 108.0
C13 C14 H14A 108.0
O1 C15 O2 120.2(3)
O1 C15 C14 129.2(3)
O2 C15 C14 110.6(3)
O2 C16 C17 116.9(2)
O2 C16 C13 103.3(2)
C17 C16 C13 113.9(3)
O2 C16 H16A 107.4
C17 C16 H16A 107.4
C13 C16 H16A 107.4
C18 C17 C16 127.0(3)
C18 C17 C10 122.9(3)
C16 C17 C10 109.8(3)
C17 C18 C7 119.6(3)
C17 C18 C19 124.6(3)
C7 C18 C19 115.8(3)
C18 C19 H19A 109.5
C18 C19 H19B 109.5
H19A C19 H19B 109.5
C18 C19 H19C 109.5
H19A C19 H19C 109.5
H19B C19 H19C 109.5
C10 C20 H20A 109.5
C10 C20 H20B 109.5
H20A C20 H20B 109.5
C10 C20 H20C 109.5
H20A C20 H20C 109.5
H20B C20 H20C 109.5
C14 C21 H21A 109.5
C14 C21 H21B 109.5
H21A C21 H21B 109.5
C14 C21 H21C 109.5
H21A C21 H21C 109.5
H21B C21 H21C 109.5

loop_
_geom_bond_atom_site_label_1
_geom_bond_atom_site_label_2
_geom_bond_distance
O1 C15 1.202(4)
O2 C15 1.357(4)
O2 C16 1.449(4)
N1 C7 1.298(4)
N1 N2 1.365(3)
N2 C6 1.385(4)
N2 H2A 0.8779
C1 C2 1.371(4)
C1 C6 1.396(4)
C1 H1B 0.9300
C2 C3 1.367(6)
C2 H2B 0.9300
C3 C4 1.380(5)
C3 H3A 0.9300
C4 C5 1.378(5)
C4 H4A 0.9300
C5 C6 1.381(5)
C5 H5A 0.9300
C7 C8 1.440(4)
C7 C18 1.471(4)
C8 C9 1.325(5)
C8 H8A 0.9300
C9 C10 1.495(5)
C9 H9A 0.9300
C10 C17 1.533(4)
C10 C11 1.542(5)
C10 C20 1.554(5)
C11 C12 1.528(4)
C11 H11A 0.9700
C11 H11B 0.9700
C12 C13 1.501(4)
C12 H12A 0.9700
C12 H12B 0.9700
C13 C16 1.515(4)
C13 C14 1.520(4)
C13 H13A 0.9800
C14 C15 1.492(4)
C14 C21 1.513(4)
C14 H14A 0.9800
C16 C17 1.502(4)
C16 H16A 0.9800
C17 C18 1.341(4)
C18 C19 1.506(4)
C19 H19A 0.9600
C19 H19B 0.9600
C19 H19C 0.9600
C20 H20A 0.9600
C20 H20B 0.9600
C20 H20C 0.9600
C21 H21A 0.9600
C21 H21B 0.9600
C21 H21C 0.9600

loop_
_geom_hbond_atom_site_label_D
_geom_hbond_atom_site_label_H
_geom_hbond_atom_site_label_A
_geom_hbond_site_symmetry_A
_geom_hbond_distance_DH
_geom_hbond_distance_HA
_geom_hbond_distance_DA
_geom_hbond_angle_DHA
_geom_hbond_publ_flag
N2 H2A O1 1_455 0.8800 2.1200 2.978(4) 164.00 yes
C8 H8A O1 1_455 0.9300 2.4300 3.290(4) 153.00 yes

loop_
_geom_torsion_atom_site_label_1
_geom_torsion_atom_site_label_2
_geom_torsion_atom_site_label_3
_geom_torsion_atom_site_label_4
_geom_torsion
C7 N1 N2 C6 -171.3(3)
C6 C1 C2 C3 1.4(6)
C1 C2 C3 C4 -0.7(6)
C2 C3 C4 C5 -0.1(6)
C3 C4 C5 C6 0.3(5)
C4 C5 C6 N2 179.3(3)
C4 C5 C6 C1 0.3(5)
N1 N2 C6 C5 -3.0(5)
N1 N2 C6 C1 176.0(3)
C2 C1 C6 C5 -1.2(5)
C2 C1 C6 N2 179.8(3)
N2 N1 C7 C8 -0.7(5)
N2 N1 C7 C18 179.0(3)
N1 C7 C8 C9 165.1(4)
C18 C7 C8 C9 -14.7(5)
C7 C8 C9 C10 -0.8(7)
C8 C9 C10 C17 17.8(6)
C8 C9 C10 C11 142.3(4)
C8 C9 C10 C20 -100.2(5)
C9 C10 C11 C12 -169.5(3)
C17 C10 C11 C12 -47.5(4)
C20 C10 C11 C12 74.3(4)
C10 C11 C12 C13 54.0(4)
C11 C12 C13 C16 -60.2(4)
C11 C12 C13 C14 -178.2(3)
C12 C13 C14 C15 159.0(3)
C16 C13 C14 C15 36.5(3)
C12 C13 C14 C21 -76.9(4)
C16 C13 C14 C21 160.6(3)
C16 O2 C15 O1 179.4(3)
C16 O2 C15 C14 -1.8(3)
C21 C14 C15 O1 28.7(5)
C13 C14 C15 O1 155.9(4)
C21 C14 C15 O2 -150.0(3)
C13 C14 C15 O2 -22.8(3)
C15 O2 C16 C17 151.9(3)
C15 O2 C16 C13 26.1(3)
C12 C13 C16 O2 -169.4(2)
C14 C13 C16 O2 -38.9(3)
C12 C13 C16 C17 62.9(3)
C14 C13 C16 C17 -166.7(3)
O2 C16 C17 C18 13.5(5)
C13 C16 C17 C18 133.9(3)
O2 C16 C17 C10 -172.9(2)
C13 C16 C17 C10 -52.4(3)
C9 C10 C17 C18 -21.6(5)
C11 C10 C17 C18 -141.8(3)
C20 C10 C17 C18 95.9(4)
C9 C10 C17 C16 164.4(3)
C11 C10 C17 C16 44.3(4)
C20 C10 C17 C16 -78.0(3)
C16 C17 C18 C7 -178.8(3)
C10 C17 C18 C7 8.3(5)
C16 C17 C18 C19 1.7(5)
C10 C17 C18 C19 -171.2(3)
N1 C7 C18 C17 -169.1(3)
C8 C7 C18 C17 10.7(5)
N1 C7 C18 C19 10.4(4)
C8 C7 C18 C19 -169.8(3)

loop_
_cod_related_entry_id
_cod_related_entry_database
_cod_related_entry_code
1 ChemSpider 30657900
